data_7107542
loop_
_publ_author_name
'Baptiste Plancq'
'Thierry Ollevier'

_publ_section_title
;
 Iron(II)-catalyzed enantioselective meso-epoxide-opening with anilines
;
_journal_name_full Chem.Commun.
_journal_page_first 3806
_journal_paper_doi 10.1039/c2cc18032d
_journal_volume 48
_journal_year 2012
_chemical_absolute_configuration rmad
_chemical_compound_source 'Synthesized by the authors. See text'
_chemical_formula_moiety 'C24 H36 Fe N4 O3, 2(Cl O4)'
_chemical_formula_sum 'C24 H36 Cl2 Fe N4 O11'
_chemical_formula_weight 683.32
_chemical_name_systematic
;
?
;
_space_group_IT_number 152
_symmetry_cell_setting trigonal
_symmetry_space_group_name_Hall 'P 31 2"'
_symmetry_space_group_name_H-M 'P 31 2 1'
_atom_sites_solution_hydrogens geom
_atom_sites_solution_primary direct
_atom_sites_solution_secondary difmap
_audit_creation_method SHELXL-97
_cell_angle_alpha 90
_cell_angle_beta 90
_cell_angle_gamma 120
_cell_formula_units_Z 3
_cell_length_a 11.1665(5)
_cell_length_b 11.1665
_cell_length_c 22.5811(10)
_cell_measurement_reflns_used 10191
_cell_measurement_temperature 100
_cell_measurement_theta_max 69.20
_cell_measurement_theta_min 4.97
_cell_volume 2438.43(15)
_computing_cell_refinement 'SAINT V7.68A(Bruker AXS, 2009)'
_computing_data_collection 'APEX2 (Bruker AXS, 2009)'
_computing_data_reduction 'SAINT V7.68A(Bruker AXS, 2009)'
_computing_molecular_graphics 'SHELXTL v6.12 (Bruker AXS, 2001)'
_computing_publication_material 'UdMX (Maris, 2004)'
_computing_structure_refinement 'SHELXL97 (Sheldrick, 2008)'
_computing_structure_solution 'SIR2004 (Burla et al., 2004)'
_diffrn_ambient_temperature 100
_diffrn_detector_area_resol_mean 8.3
_diffrn_measured_fraction_theta_full 1.000
_diffrn_measured_fraction_theta_max 1.000
_diffrn_measurement_device_type 'Bruker APEX II'
_diffrn_measurement_method \w
_diffrn_radiation_monochromator 'Quazar MX'
_diffrn_radiation_source 'Incoatec I\muS Microsource '
_diffrn_radiation_type CuK\a
_diffrn_radiation_wavelength 1.54178
_diffrn_reflns_av_R_equivalents 0.072
_diffrn_reflns_av_sigmaI/netI 0.0336
_diffrn_reflns_limit_h_max 13
_diffrn_reflns_limit_h_min -13
_diffrn_reflns_limit_k_max 13
_diffrn_reflns_limit_k_min -13
_diffrn_reflns_limit_l_max 27
_diffrn_reflns_limit_l_min -27
_diffrn_reflns_number 53659
_diffrn_reflns_theta_full 70.61
_diffrn_reflns_theta_max 70.61
_diffrn_reflns_theta_min 4.57
_exptl_absorpt_coefficient_mu 5.745
_exptl_absorpt_correction_T_max 0.7084
_exptl_absorpt_correction_T_min 0.3684
_exptl_absorpt_correction_type multi-scan
_exptl_absorpt_process_details 'Sadabs (Sheldrick, 2008)'
_exptl_crystal_colour Yellow
_exptl_crystal_density_diffrn 1.396
_exptl_crystal_density_method 'not measured'
_exptl_crystal_description Block
_exptl_crystal_F_000 1068
_exptl_crystal_size_max 0.20
_exptl_crystal_size_mid 0.08
_exptl_crystal_size_min 0.06
_refine_diff_density_max 0.477
_refine_diff_density_min -0.266
_refine_diff_density_rms 0.071
_refine_ls_abs_structure_details 'Flack H D (1983), 1311 Friedel Pairs'
_refine_ls_abs_structure_Flack -0.005(9)
_refine_ls_extinction_method none
_refine_ls_goodness_of_fit_ref 1.019
_refine_ls_hydrogen_treatment mixed
_refine_ls_matrix_type full
_refine_ls_number_parameters 241
_refine_ls_number_reflns 3129
_refine_ls_number_restraints 144
_refine_ls_restrained_S_all 1.088
_refine_ls_R_factor_all 0.0559
_refine_ls_R_factor_gt 0.0497
_refine_ls_shift/su_max 0.000
_refine_ls_shift/su_mean 0.000
_refine_ls_structure_factor_coef Fsqd
_refine_ls_weighting_details 'calc w=1/[\s^2^(Fo^2^)+(0.1062P)^2^+0.2417P] where P=(Fo^2^+2Fc^2^)/3'
_refine_ls_weighting_scheme calc
_refine_ls_wR_factor_gt 0.1306
_refine_ls_wR_factor_ref 0.1373
_reflns_number_gt 2813
_reflns_number_total 3129
_reflns_threshold_expression I>2\s(I)
_cod_data_source_file c2cc18032d.txt
_cod_data_source_block olev34
_cod_original_cell_volume 2438.4(2)
_cod_original_sg_symbol_Hall 'P 31 2'
_cod_original_sg_symbol_H-M P3121
_cod_database_code 7107542

loop_
_symmetry_equiv_pos_as_xyz
'x, y, z'
'-y, x-y, z+1/3'
'-x+y, -x, z+2/3'
'x-y, -y, -z+2/3'
'-x, -x+y, -z+1/3'
'y, x, -z'

loop_
_atom_site_label
_atom_site_type_symbol
_atom_site_fract_x
_atom_site_fract_y
_atom_site_fract_z
_atom_site_U_iso_or_equiv
_atom_site_adp_type
_atom_site_occupancy
_atom_site_symmetry_multiplicity
_atom_site_calc_flag
_atom_site_refinement_flags
_atom_site_disorder_assembly
_atom_site_disorder_group
Fe1 Fe 0.66964(6) 0.0000 0.3333 0.0374(2) Uani 1 2 d S . .
O1 O 0.6541(3) 0.0766(3) 0.42043(10) 0.0495(7) Uani 1 1 d D . .
H1 H 0.596(4) 0.103(5) 0.424(2) 0.063(14) Uiso 1 1 d D . .
O2 O 0.4649(4) 0.0000 0.3333 0.0592(11) Uani 1 2 d SD . .
H2 H 0.385(3) -0.065(4) 0.326(3) 0.079(18) Uiso 1 1 d D . .
N1 N 0.8588(3) 0.0572(3) 0.38628(11) 0.0368(6) Uani 1 1 d . . .
N11 N 0.5464(4) -0.2103(4) 0.36338(14) 0.0493(8) Uani 1 1 d . . .
C1 C 0.9598(3) 0.0444(4) 0.36000(13) 0.0368(7) Uani 1 1 d . . .
C2 C 1.0943(4) 0.1124(4) 0.38178(15) 0.0444(8) Uani 1 1 d . . .
H2A H 1.1645 0.1005 0.3637 0.053 Uiso 1 1 calc R . .
C3 C 1.1232(4) 0.1977(4) 0.43046(16) 0.0510(10) Uani 1 1 d . . .
H3 H 1.2149 0.2473 0.4455 0.061 Uiso 1 1 calc R . .
C4 C 1.0210(5) 0.2106(5) 0.45681(17) 0.0521(9) Uani 1 1 d . . .
H4 H 1.0409 0.2699 0.4900 0.062 Uiso 1 1 calc R . .
C5 C 0.8867(4) 0.1365(4) 0.43483(15) 0.0434(8) Uani 1 1 d . . .
C6 C 0.7630(4) 0.1345(5) 0.46308(15) 0.0478(9) Uani 1 1 d . . .
H6 H 0.7870 0.2323 0.4706 0.057 Uiso 1 1 calc R . .
C7 C 0.7138(5) 0.0541(6) 0.52205(16) 0.0577(11) Uani 1 1 d . . .
C8 C 0.7005(8) -0.0851(8) 0.5157(2) 0.097(2) Uani 1 1 d . . .
H8A H 0.7918 -0.0743 0.5081 0.146 Uiso 1 1 calc R . .
H8B H 0.6385 -0.1344 0.4826 0.146 Uiso 1 1 calc R . .
H8C H 0.6625 -0.1378 0.5523 0.146 Uiso 1 1 calc R . .
C9 C 0.8176(6) 0.1362(9) 0.5712(2) 0.109(3) Uani 1 1 d . . .
H9A H 0.7814 0.0904 0.6094 0.164 Uiso 1 1 calc R . .
H9B H 0.8319 0.2301 0.5726 0.164 Uiso 1 1 calc R . .
H9C H 0.9059 0.1404 0.5630 0.164 Uiso 1 1 calc R . .
C10 C 0.5749(6) 0.0399(7) 0.53929(19) 0.0770(16) Uani 1 1 d . . .
H10A H 0.5009 -0.0345 0.5161 0.115 Uiso 1 1 calc R . .
H10B H 0.5768 0.1271 0.5312 0.115 Uiso 1 1 calc R . .
H10C H 0.5579 0.0181 0.5816 0.115 Uiso 1 1 calc R . .
C11 C 0.4609(4) -0.3195(5) 0.37328(17) 0.0501(9) Uani 1 1 d . . .
C12 C 0.3494(5) -0.4598(5) 0.3861(2) 0.0628(11) Uani 1 1 d . . .
H12A H 0.3403 -0.4740 0.4290 0.094 Uiso 1 1 calc R . .
H12B H 0.3707 -0.5267 0.3680 0.094 Uiso 1 1 calc R . .
H12C H 0.2624 -0.4726 0.3698 0.094 Uiso 1 1 calc R . .
Cl1 Cl 0.52452(11) 0.31304(11) 0.41671(4) 0.0522(3) Uani 1 1 d D . .
O11 O 0.6576(8) 0.3394(13) 0.4218(5) 0.080(3) Uani 0.731(15) 1 d PDU A 1
O12 O 0.4338(8) 0.1605(5) 0.4119(4) 0.098(3) Uani 0.731(15) 1 d PDU A 1
O13 O 0.4701(9) 0.3487(10) 0.4650(3) 0.070(2) Uani 0.731(15) 1 d PDU A 1
O14 O 0.5026(8) 0.3626(11) 0.3629(2) 0.083(2) Uani 0.731(15) 1 d PDU A 1
O15 O 0.4874(16) 0.1909(16) 0.4497(8) 0.069(6) Uani 0.269(15) 1 d PDU A 2
O16 O 0.498(3) 0.400(3) 0.4496(11) 0.091(8) Uani 0.269(15) 1 d PDU A 2
O17 O 0.4836(16) 0.281(2) 0.3602(4) 0.064(5) Uani 0.269(15) 1 d PDU A 2
O18 O 0.6740(14) 0.375(3) 0.4193(10) 0.063(6) Uani 0.269(15) 1 d PDU A 2

loop_
_atom_site_aniso_label
_atom_site_aniso_U_11
_atom_site_aniso_U_22
_atom_site_aniso_U_33
_atom_site_aniso_U_23
_atom_site_aniso_U_13
_atom_site_aniso_U_12
Fe1 0.0401(3) 0.0523(4) 0.0239(3) -0.0018(3) -0.00088(13) 0.0261(2)
O1 0.0600(16) 0.084(2) 0.0273(11) -0.0103(11) -0.0089(10) 0.0535(16)
O2 0.0528(16) 0.091(4) 0.047(2) 0.004(2) 0.0020(11) 0.0454(18)
N1 0.0425(15) 0.0464(15) 0.0264(12) -0.0033(10) -0.0050(10) 0.0260(12)
N11 0.0510(19) 0.058(2) 0.0374(15) 0.0040(12) 0.0057(13) 0.0263(17)
C1 0.0387(16) 0.0477(19) 0.0255(14) 0.0009(14) -0.0023(11) 0.0226(15)
C2 0.0420(18) 0.061(2) 0.0305(15) 0.0060(14) 0.0022(12) 0.0259(17)
C3 0.0426(19) 0.063(2) 0.0339(17) 0.0002(15) -0.0084(13) 0.0167(18)
C4 0.059(2) 0.059(2) 0.0342(17) -0.0082(15) -0.0072(16) 0.027(2)
C5 0.053(2) 0.051(2) 0.0293(16) -0.0040(13) -0.0079(14) 0.0290(17)
C6 0.061(2) 0.067(2) 0.0311(16) -0.0138(15) -0.0127(15) 0.044(2)
C7 0.067(2) 0.102(3) 0.0278(16) -0.0038(18) -0.0007(16) 0.060(3)
C8 0.149(6) 0.135(6) 0.058(3) 0.049(3) 0.050(3) 0.109(6)
C9 0.069(3) 0.230(9) 0.029(2) -0.014(3) -0.013(2) 0.075(5)
C10 0.077(3) 0.143(5) 0.0359(19) -0.015(2) 0.0000(19) 0.074(4)
C11 0.054(2) 0.064(3) 0.0390(18) 0.0085(17) 0.0055(16) 0.035(2)
C12 0.060(3) 0.063(3) 0.070(3) 0.025(2) 0.013(2) 0.033(2)
Cl1 0.0655(6) 0.0705(6) 0.0345(4) -0.0064(4) 0.0004(4) 0.0444(5)
O11 0.071(4) 0.113(7) 0.095(6) 0.006(4) 0.004(4) 0.075(5)
O12 0.110(5) 0.071(3) 0.076(5) -0.021(3) 0.036(4) 0.018(3)
O13 0.082(4) 0.111(6) 0.042(2) -0.021(3) -0.003(2) 0.066(4)
O14 0.105(5) 0.120(7) 0.045(2) 0.012(3) -0.007(3) 0.072(5)
O15 0.075(9) 0.075(9) 0.076(11) 0.021(8) 0.015(7) 0.053(7)
O16 0.115(14) 0.108(14) 0.105(15) -0.055(11) -0.032(11) 0.096(12)
O17 0.090(9) 0.071(9) 0.030(5) -0.006(5) -0.027(5) 0.040(7)
O18 0.071(11) 0.077(11) 0.042(8) -0.001(7) -0.015(6) 0.037(7)

loop_
_atom_type_symbol
_atom_type_description
_atom_type_scat_dispersion_real
_atom_type_scat_dispersion_imag
_atom_type_scat_source
C C 0.0181 0.0091 'International Tables Vol C Tables 4.2.6.8 and 6.1.1.4'
H H 0.0000 0.0000 'International Tables Vol C Tables 4.2.6.8 and 6.1.1.4'
N N 0.0311 0.0180 'International Tables Vol C Tables 4.2.6.8 and 6.1.1.4'
O O 0.0492 0.0322 'International Tables Vol C Tables 4.2.6.8 and 6.1.1.4'
Cl Cl 0.3639 0.7018 'International Tables Vol C Tables 4.2.6.8 and 6.1.1.4'
Fe Fe -1.1336 3.1974 'International Tables Vol C Tables 4.2.6.8 and 6.1.1.4'

loop_
_geom_angle_atom_site_label_1
_geom_angle_atom_site_label_2
_geom_angle_atom_site_label_3
_geom_angle_site_symmetry_1
_geom_angle_site_symmetry_3
_geom_angle
_geom_angle_publ_flag
N11 FE1 N11 4 . 169.24(19) y
N11 FE1 O1 4 4 90.61(12) y
N11 FE1 O1 . 4 86.43(12) y
N11 FE1 O1 4 . 86.43(12) y
N11 FE1 O1 . . 90.61(12) y
O1 FE1 O1 4 . 148.05(14) y
N11 FE1 N1 4 . 90.57(12) y
N11 FE1 N1 . . 98.11(12) y
O1 FE1 N1 4 . 142.14(10) y
O1 FE1 N1 . . 69.76(10) y
N11 FE1 N1 4 4 98.11(12) y
N11 FE1 N1 . 4 90.57(12) y
O1 FE1 N1 4 4 69.76(10) y
O1 FE1 N1 . 4 142.14(10) y
N1 FE1 N1 . 4 72.61(14) y
N11 FE1 O2 4 . 84.62(9) y
N11 FE1 O2 . . 84.62(9) y
O1 FE1 O2 4 . 74.02(7) y
O1 FE1 O2 . . 74.02(7) y
N1 FE1 O2 . . 143.69(7) y
N1 FE1 O2 4 . 143.69(7) y
C6 O1 FE1 . . 124.6(2) y
C6 O1 H1 . . 114(4) ?
FE1 O1 H1 . . 117(4) ?
FE1 O2 H2 . . 129(4) ?
C1 N1 C5 . . 120.0(3) y
C1 N1 FE1 . . 117.3(2) y
C5 N1 FE1 . . 120.1(2) y
C11 N11 FE1 . . 166.1(3) y
N1 C1 C2 . . 121.4(3) y
N1 C1 C1 . 4 114.40(19) y
C2 C1 C1 . 4 124.2(2) y
C3 C2 C1 . . 118.2(3) y
C3 C2 H2A . . 120.9 ?
C1 C2 H2A . . 120.9 ?
C4 C3 C2 . . 120.2(3) y
C4 C3 H3 . . 119.9 ?
C2 C3 H3 . . 119.9 ?
C3 C4 C5 . . 119.6(4) y
C3 C4 H4 . . 120.2 ?
C5 C4 H4 . . 120.2 ?
N1 C5 C4 . . 120.6(4) y
N1 C5 C6 . . 115.2(3) y
C4 C5 C6 . . 124.3(3) y
O1 C6 C5 . . 106.7(3) y
O1 C6 C7 . . 110.1(4) y
C5 C6 C7 . . 115.4(3) y
O1 C6 H6 . . 108.1 ?
C5 C6 H6 . . 108.1 ?
C7 C6 H6 . . 108.1 ?
C8 C7 C10 . . 110.4(6) y
C8 C7 C9 . . 110.1(5) y
C10 C7 C9 . . 107.6(4) y
C8 C7 C6 . . 110.2(3) y
C10 C7 C6 . . 109.0(3) y
C9 C7 C6 . . 109.5(5) y
C7 C8 H8A . . 109.5 ?
C7 C8 H8B . . 109.5 ?
H8A C8 H8B . . 109.5 ?
C7 C8 H8C . . 109.5 ?
H8A C8 H8C . . 109.5 ?
H8B C8 H8C . . 109.5 ?
C7 C9 H9A . . 109.5 ?
C7 C9 H9B . . 109.5 ?
H9A C9 H9B . . 109.5 ?
C7 C9 H9C . . 109.5 ?
H9A C9 H9C . . 109.5 ?
H9B C9 H9C . . 109.5 ?
C7 C10 H10A . . 109.5 ?
C7 C10 H10B . . 109.5 ?
H10A C10 H10B . . 109.5 ?
C7 C10 H10C . . 109.5 ?
H10A C10 H10C . . 109.5 ?
H10B C10 H10C . . 109.5 ?
N11 C11 C12 . . 179.3(5) y
C11 C12 H12A . . 109.5 ?
C11 C12 H12B . . 109.5 ?
H12A C12 H12B . . 109.5 ?
C11 C12 H12C . . 109.5 ?
H12A C12 H12C . . 109.5 ?
H12B C12 H12C . . 109.5 ?
O17 CL1 O16 . . 122.5(11) y
O11 CL1 O13 . . 116.9(6) y
O11 CL1 O14 . . 111.9(6) y
O13 CL1 O14 . . 112.1(4) y
O16 CL1 O15 . . 109.7(11) y
O17 CL1 O18 . . 108.8(11) y
O16 CL1 O18 . . 104.0(14) y
O15 CL1 O17 . . 110.3(9) y
O15 CL1 O18 . . 98.8(11) y
O11 CL1 O12 . . 107.3(6) y
O13 CL1 O12 . . 103.9(4) y
O14 CL1 O12 . . 103.6(4) y

loop_
_geom_bond_atom_site_label_1
_geom_bond_atom_site_label_2
_geom_bond_site_symmetry_2
_geom_bond_distance
_geom_bond_publ_flag
Fe1 N11 4 2.153(3) y
Fe1 N11 . 2.153(4) y
Fe1 O1 4 2.186(2) y
Fe1 O1 . 2.186(2) y
Fe1 N1 . 2.225(3) y
Fe1 N1 4 2.225(3) y
Fe1 O2 . 2.286(4) y
O1 C6 . 1.428(4) y
O1 H1 . 0.840(11) ?
O2 H2 . 0.837(11) ?
N1 C1 . 1.343(4) y
N1 C5 . 1.344(4) y
N11 C11 . 1.134(5) y
C1 C2 . 1.391(5) y
C1 C1 4 1.480(6) y
C2 C3 . 1.383(5) y
C2 H2a . 0.9500 ?
C3 C4 . 1.358(6) y
C3 H3 . 0.9500 ?
C4 C5 . 1.392(6) y
C4 H4 . 0.9500 ?
C5 C6 . 1.512(5) y
C6 C7 . 1.545(6) y
C6 H6 . 1.0000 ?
C7 C8 . 1.491(8) y
C7 C10 . 1.530(6) y
C7 C9 . 1.534(7) y
C8 H8a . 0.9800 ?
C8 H8b . 0.9800 ?
C8 H8c . 0.9800 ?
C9 H9a . 0.9800 ?
C9 H9b . 0.9800 ?
C9 H9c . 0.9800 ?
C10 H10a . 0.9800 ?
C10 H10b . 0.9800 ?
C10 H10c . 0.9800 ?
C11 C12 . 1.462(6) y
C12 H12a . 0.9800 ?
C12 H12b . 0.9800 ?
C12 H12c . 0.9800 ?
Cl1 O17 . 1.343(9) y
Cl1 O11 . 1.367(6) y
Cl1 O16 . 1.371(12) y
Cl1 O13 . 1.400(5) y
Cl1 O14 . 1.406(5) y
Cl1 O15 . 1.421(9) y
Cl1 O18 . 1.454(13) y
Cl1 O12 . 1.488(5) y

loop_
_geom_hbond_atom_site_label_D
_geom_hbond_atom_site_label_H
_geom_hbond_atom_site_label_A
_geom_hbond_distance_DH
_geom_hbond_distance_HA
_geom_hbond_distance_DA
_geom_hbond_angle_DHA
_geom_hbond_site_symmetry_A
_geom_hbond_publ_flag
O1 H1 O15 0.840(11) 1.99(2) 2.811(13) 166(5) . y
O1 H1 O12 0.840(11) 2.220(19) 3.044(10) 167(5) . y
O1 H1 O11 0.840(11) 2.37(5) 2.916(13) 123(4) . y
O2 H2 O12 0.837(11) 1.99(5) 2.665(6) 138(6) 4 y
O2 H2 O17 0.837(11) 2.29(3) 3.10(2) 162(5) 4 y

loop_
_geom_torsion_atom_site_label_1
_geom_torsion_atom_site_label_2
_geom_torsion_atom_site_label_3
_geom_torsion_atom_site_label_4
_geom_torsion_site_symmetry_1
_geom_torsion_site_symmetry_4
_geom_torsion
_geom_torsion_publ_flag
N11 FE1 O1 C6 4 . -85.6(3) y
N11 FE1 O1 C6 . . 104.8(3) y
O1 FE1 O1 C6 4 . -171.0(3) y
N1 FE1 O1 C6 . . 6.4(3) y
N1 FE1 O1 C6 4 . 13.1(4) y
O2 FE1 O1 C6 . . -171.0(3) y
N11 FE1 N1 C1 4 . -91.7(3) y
N11 FE1 N1 C1 . . 94.6(3) y
O1 FE1 N1 C1 4 . 0.0(3) y
O1 FE1 N1 C1 . . -177.7(3) y
N1 FE1 N1 C1 4 . 6.59(18) y
O2 FE1 N1 C1 . . -173.41(19) y
N11 FE1 N1 C5 4 . 70.0(3) y
N11 FE1 N1 C5 . . -103.6(3) y
O1 FE1 N1 C5 4 . 161.8(2) y
O1 FE1 N1 C5 . . -16.0(3) y
N1 FE1 N1 C5 4 . 168.3(3) y
O2 FE1 N1 C5 . . -11.7(3) y
N11 FE1 N11 C11 4 . 26.7(14) y
O1 FE1 N11 C11 4 . -47.6(14) y
O1 FE1 N11 C11 . . 100.6(14) y
N1 FE1 N11 C11 . . 170.2(14) y
N1 FE1 N11 C11 4 . -117.2(14) y
O2 FE1 N11 C11 . . 26.7(14) y
C5 N1 C1 C2 . . -0.3(5) y
FE1 N1 C1 C2 . . 161.5(3) y
C5 N1 C1 C1 . 4 -179.3(3) y
FE1 N1 C1 C1 . 4 -17.6(5) y
N1 C1 C2 C3 . . -2.0(5) y
C1 C1 C2 C3 4 . 176.9(4) y
C1 C2 C3 C4 . . 1.8(6) y
C2 C3 C4 C5 . . 0.6(6) y
C1 N1 C5 C4 . . 2.8(5) y
FE1 N1 C5 C4 . . -158.4(3) y
C1 N1 C5 C6 . . -175.7(3) y
FE1 N1 C5 C6 . . 23.1(4) y
C3 C4 C5 N1 . . -3.0(6) y
C3 C4 C5 C6 . . 175.3(4) y
FE1 O1 C6 C5 . . 2.3(4) y
FE1 O1 C6 C7 . . -123.6(3) y
N1 C5 C6 O1 . . -15.6(5) y
C4 C5 C6 O1 . . 166.0(4) y
N1 C5 C6 C7 . . 107.1(4) y
C4 C5 C6 C7 . . -71.3(5) y
O1 C6 C7 C8 . . 72.0(5) y
C5 C6 C7 C8 . . -48.9(6) y
O1 C6 C7 C10 . . -49.4(5) y
C5 C6 C7 C10 . . -170.2(4) y
O1 C6 C7 C9 . . -166.8(4) y
C5 C6 C7 C9 . . 72.4(5) y
